data_1514285
loop_
_publ_author_name
'Shen, Chengshuo'
'Anger, Emmanuel'
'Srebro, Monika'
'Vanthuyne, Nicolas'
'Deol, Kirandeep K.'
'Jefferson, Jr, Truman D'
'Muller, Gilles'
'Gareth Williams, J. A.'
'Toupet, Lo\"ic'
'Roussel, Christian'
'Autschbach, Jochen'
'R\'eau, R\'egis'
'Crassous, Jeanne'

_publ_section_title
;
 Straightforward access to mono- and bis-cycloplatinated helicenes that
 display circularly polarized phosphorescence using crystallization
 resolution methods.
;
_journal_issue 5
_journal_name_full 'Chemical science (Royal Society of Chemistry : 2010)'
_journal_page_first 1915
_journal_page_last 1927
_journal_paper_doi 10.1039/C3SC53442A
_journal_volume 5
_journal_year 2014
_chemical_formula_sum 'C40 H30 Cl N O2 Pt S'
_chemical_formula_weight 819.25
_chemical_name_systematic
;
?
;
_space_group_IT_number 4
_symmetry_cell_setting monoclinic
_symmetry_space_group_name_Hall 'P 2yb'
_symmetry_space_group_name_H-M 'P 1 21 1'
_atom_sites_solution_hydrogens difmap
_atom_sites_solution_primary direct
_atom_sites_solution_secondary difmap
_audit_creation_method SHELXL-97
_cell_angle_alpha 90.00
_cell_angle_beta 93.639(2)
_cell_angle_gamma 90.00
_cell_formula_units_Z 2
_cell_length_a 7.7976(2)
_cell_length_b 13.3596(4)
_cell_length_c 15.2470(4)
_cell_measurement_temperature 140(2)
_cell_volume 1585.12(8)
_computing_cell_refinement 'CrysAlis RED, Oxford Diffraction Ltd.,Version 1.171.26'
_computing_data_collection 'CrysAlis CCD, Oxford Diffraction Ltd.,Version 1.171.26'
_computing_data_reduction 'CrysAlis RED, Oxford Diffraction Ltd.,Version 1.171.26'
_computing_molecular_graphics 'PLATON_(Spek, 1998)'
_computing_publication_material 'SHELXL-97 (Sheldrick, 1997)'
_computing_structure_refinement 'SHELXL-97 (Sheldrick, 1997)'
_computing_structure_solution 'SIR-97_(Altomare & al., 1998)'
_diffrn_ambient_temperature 140(2)
_diffrn_detector_area_resol_mean 19.64
_diffrn_measured_fraction_theta_full 0.999
_diffrn_measured_fraction_theta_max 0.999
_diffrn_measurement_device_type 'CCD Saphire 3 Xcalibur'
_diffrn_measurement_method 'omega scan'
_diffrn_radiation_monochromator graphite
_diffrn_radiation_source 'fine-focus sealed tube'
_diffrn_radiation_type MoK\a
_diffrn_radiation_wavelength 0.71073
_diffrn_reflns_av_R_equivalents 0.0913
_diffrn_reflns_av_sigmaI/netI 0.1089
_diffrn_reflns_limit_h_max 9
_diffrn_reflns_limit_h_min -9
_diffrn_reflns_limit_k_max 17
_diffrn_reflns_limit_k_min -17
_diffrn_reflns_limit_l_max 19
_diffrn_reflns_limit_l_min -19
_diffrn_reflns_number 21943
_diffrn_reflns_theta_full 26.99
_diffrn_reflns_theta_max 26.99
_diffrn_reflns_theta_min 2.62
_exptl_absorpt_coefficient_mu 4.615
_exptl_absorpt_correction_T_max 0.65230
_exptl_absorpt_correction_T_min 0.45772
_exptl_absorpt_correction_type analytical
_exptl_absorpt_process_details 'Alcock(1970) crystallographic computing,p271'
_exptl_crystal_colour orange
_exptl_crystal_density_diffrn 1.716
_exptl_crystal_density_method 'not measured'
_exptl_crystal_description prism
_exptl_crystal_F_000 808
_exptl_crystal_size_max 0.23
_exptl_crystal_size_mid 0.19
_exptl_crystal_size_min 0.12
_refine_diff_density_max 1.787
_refine_diff_density_min -0.568
_refine_diff_density_rms 0.133
_refine_ls_abs_structure_details 'Flack H D (1983), Acta Cryst. A39, 876-881'
_refine_ls_abs_structure_Flack -0.017(8)
_refine_ls_extinction_method none
_refine_ls_goodness_of_fit_ref 0.927
_refine_ls_hydrogen_treatment constr
_refine_ls_matrix_type full
_refine_ls_number_parameters 415
_refine_ls_number_reflns 6871
_refine_ls_number_restraints 1
_refine_ls_restrained_S_all 0.927
_refine_ls_R_factor_all 0.0641
_refine_ls_R_factor_gt 0.0418
_refine_ls_shift/su_max 0.001
_refine_ls_shift/su_mean 0.000
_refine_ls_structure_factor_coef Fsqd
_refine_ls_weighting_details 'calc w=1/[\s^2^(Fo^2^)+(0.0305P)^2^+0.0000P] where P=(Fo^2^+2Fc^2^)/3'
_refine_ls_weighting_scheme calc
_refine_ls_wR_factor_gt 0.0790
_refine_ls_wR_factor_ref 0.0826
_reflns_number_gt 5235
_reflns_number_total 6871
_reflns_threshold_expression >2sigma(I)
_cod_data_source_file c3sc53442a.txt
_cod_data_source_block ea260
_cod_depositor_comments
;
The following automatic conversions were performed:

'_symmetry_cell_setting' value 'Monoclinic' changed to 'monoclinic'
according to
/usr/data/users/saulius/crontab/automatic-downloads/rss-feeds/RSC/lib/dictionaries/cif_core.dic
dictionary named 'cif_core.dic' version 2.4.2 from 2011-04-26.

Automatic conversion script
Id: cif_fix_values 2281 2013-09-26 08:29:07Z andrius 

 Adding full bibliography for 1514282--1514288.cif.
;
_cod_original_sg_symbol_H-M P21
_cod_database_code 1514285

loop_
_symmetry_equiv_pos_as_xyz
'x, y, z'
'-x, y+1/2, -z'

loop_
_atom_site_label
_atom_site_type_symbol
_atom_site_fract_x
_atom_site_fract_y
_atom_site_fract_z
_atom_site_U_iso_or_equiv
_atom_site_adp_type
_atom_site_occupancy
_atom_site_symmetry_multiplicity
_atom_site_calc_flag
_atom_site_refinement_flags
C1 C 0.1943(14) 0.2970(8) 0.3334(7) 0.028(3) Uani 1 1 d .
H1 H 0.2279 0.2751 0.3912 0.033 Uiso 1 1 calc R
C2 C 0.2592(12) 0.3853(7) 0.3052(6) 0.039(2) Uani 1 1 d .
H2 H 0.3311 0.4261 0.3429 0.047 Uiso 1 1 calc R
C3 C 0.2157(12) 0.4128(6) 0.2190(6) 0.042(2) Uani 1 1 d .
H3 H 0.2628 0.4720 0.1957 0.050 Uiso 1 1 calc R
C4 C 0.1057(11) 0.3553(6) 0.1675(6) 0.038(2) Uani 1 1 d .
H4 H 0.0792 0.3746 0.1083 0.046 Uiso 1 1 calc R
C5 C 0.0307(10) 0.2687(6) 0.1995(5) 0.029(2) Uani 1 1 d .
C6 C -0.0830(15) 0.1996(8) 0.1534(6) 0.036(3) Uani 1 1 d .
C7 C -0.0883(8) 0.0994(12) 0.1934(4) 0.0255(15) Uani 1 1 d .
C8 C -0.1534(15) 0.0221(7) 0.1433(7) 0.036(3) Uani 1 1 d .
H8 H -0.1562 -0.0427 0.1688 0.043 Uiso 1 1 calc R
C9 C -0.2150(13) 0.0335(8) 0.0578(6) 0.031(2) Uani 1 1 d .
C10 C -0.2329(14) 0.1334(7) 0.0209(6) 0.036(3) Uani 1 1 d .
C11 C -0.2993(15) 0.1497(7) -0.0683(6) 0.054(3) Uani 1 1 d .
H11 H -0.3404 0.0946 -0.1029 0.065 Uiso 1 1 calc R
C12 C -0.3034(16) 0.2404(7) -0.1022(6) 0.060(3) Uani 1 1 d .
H12 H -0.3264 0.2477 -0.1638 0.072 Uiso 1 1 calc R
C13 C -0.2745(14) 0.3286(7) -0.0499(6) 0.048(3) Uani 1 1 d .
C14 C -0.2787(15) 0.4252(8) -0.0844(6) 0.055(3) Uani 1 1 d .
H14 H -0.3008 0.4341 -0.1458 0.066 Uiso 1 1 calc R
C15 C -0.2527(14) 0.5046(7) -0.0338(6) 0.048(3) Uani 1 1 d .
H15 H -0.2429 0.5684 -0.0605 0.057 Uiso 1 1 calc R
C16 C -0.2390(12) 0.4976(7) 0.0585(6) 0.040(2) Uani 1 1 d .
C17 C -0.2053(12) 0.5818(8) 0.1132(5) 0.043(3) Uani 1 1 d .
H17 H -0.1964 0.6459 0.0870 0.052 Uiso 1 1 calc R
C18 C -0.1854(12) 0.5736(5) 0.2016(6) 0.039(3) Uani 1 1 d .
H18 H -0.1460 0.6292 0.2361 0.047 Uiso 1 1 calc R
C19 C -0.2232(11) 0.4822(6) 0.2423(5) 0.032(2) Uani 1 1 d .
C20 C -0.2082(12) 0.4741(7) 0.3355(6) 0.038(2) Uani 1 1 d .
H20 H -0.1684 0.5300 0.3694 0.046 Uiso 1 1 calc R
C21 C -0.2496(11) 0.3883(7) 0.3772(5) 0.032(2) Uani 1 1 d .
H21 H -0.2284 0.3830 0.4390 0.039 Uiso 1 1 calc R
C22 C -0.3236(12) 0.3074(6) 0.3293(5) 0.030(2) Uani 1 1 d .
C23 C -0.3851(10) 0.2228(6) 0.3727(5) 0.031(2) Uani 1 1 d .
H23 H -0.3651 0.2179 0.4346 0.038 Uiso 1 1 calc R
C24 C -0.4730(11) 0.1472(6) 0.3285(6) 0.035(2) Uani 1 1 d .
H24 H -0.5067 0.0889 0.3587 0.042 Uiso 1 1 calc R
C25 C -0.5120(11) 0.1579(7) 0.2380(6) 0.037(2) Uani 1 1 d .
H25 H -0.5815 0.1093 0.2072 0.045 Uiso 1 1 calc R
C26 C -0.4503(10) 0.2381(6) 0.1937(5) 0.032(2) Uani 1 1 d .
H26 H -0.4777 0.2441 0.1324 0.038 Uiso 1 1 calc R
C27 C -0.3471(9) 0.3122(6) 0.2370(5) 0.0247(18) Uani 1 1 d .
C28 C -0.2746(11) 0.3989(6) 0.1909(5) 0.0288(19) Uani 1 1 d .
C29 C -0.2509(11) 0.4020(7) 0.0978(5) 0.033(2) Uani 1 1 d .
C30 C -0.2365(19) 0.3167(10) 0.0423(8) 0.040(4) Uani 1 1 d .
C31 C -0.1778(14) 0.2170(7) 0.0734(5) 0.032(2) Uani 1 1 d .
C32 C -0.265(2) -0.1371(11) 0.0405(10) 0.055(4) Uani 1 1 d .
H32A H -0.3098 -0.1861 -0.0029 0.083 Uiso 1 1 calc R
H32B H -0.3343 -0.1388 0.0919 0.083 Uiso 1 1 calc R
H32C H -0.1454 -0.1533 0.0586 0.083 Uiso 1 1 calc R
C33 C -0.1615(12) -0.0537(7) 0.4591(6) 0.044(2) Uani 1 1 d .
H33A H -0.2594 -0.0080 0.4622 0.066 Uiso 1 1 calc R
H33B H -0.0683 -0.0323 0.5010 0.066 Uiso 1 1 calc R
H33C H -0.1972 -0.1217 0.4735 0.066 Uiso 1 1 calc R
C34 C 0.0865(11) -0.1390(6) 0.3599(5) 0.0291(19) Uani 1 1 d .
C35 C 0.0546(13) -0.2361(7) 0.3758(6) 0.045(2) Uani 1 1 d .
H35 H -0.0589 -0.2576 0.3853 0.053 Uiso 1 1 calc R
C36 C 0.1869(12) -0.3041(6) 0.3783(6) 0.041(2) Uani 1 1 d .
H36 H 0.1631 -0.3723 0.3902 0.050 Uiso 1 1 calc R
C37 C 0.3530(11) -0.2765(6) 0.3641(5) 0.0301(19) Uani 1 1 d .
C38 C 0.3813(12) -0.1763(6) 0.3494(5) 0.033(2) Uani 1 1 d .
H38 H 0.4951 -0.1546 0.3410 0.040 Uiso 1 1 calc R
C39 C 0.2529(14) -0.1074(9) 0.3464(7) 0.031(3) Uani 1 1 d .
H39 H 0.2763 -0.0390 0.3353 0.037 Uiso 1 1 calc R
C40 C 0.4943(13) -0.3514(7) 0.3665(7) 0.054(3) Uani 1 1 d .
H40A H 0.4476 -0.4181 0.3773 0.081 Uiso 1 1 calc R
H40B H 0.5804 -0.3344 0.4138 0.081 Uiso 1 1 calc R
H40C H 0.5481 -0.3512 0.3101 0.081 Uiso 1 1 calc R
N1 N 0.0868(9) 0.2400(5) 0.2843(4) 0.0240(16) Uani 1 1 d .
O1 O -0.2731(10) -0.0398(5) 0.0029(4) 0.0513(19) Uani 1 1 d .
O2 O -0.2277(8) -0.1009(5) 0.2972(4) 0.0395(16) Uani 1 1 d .
S1 S -0.0886(3) -0.05188(16) 0.35108(13) 0.0292(5) Uani 1 1 d .
Cl1 Cl 0.1351(3) 0.1136(3) 0.46447(11) 0.0376(7) Uani 1 1 d .
Pt1 Pt 0.00560(4) 0.09931(3) 0.318234(16) 0.02615(9) Uani 1 1 d .

loop_
_atom_site_aniso_label
_atom_site_aniso_U_11
_atom_site_aniso_U_22
_atom_site_aniso_U_33
_atom_site_aniso_U_23
_atom_site_aniso_U_13
_atom_site_aniso_U_12
C1 0.026(7) 0.029(6) 0.026(5) 0.008(4) -0.006(5) -0.007(5)
C2 0.033(6) 0.029(6) 0.056(6) -0.008(5) 0.010(5) -0.003(4)
C3 0.043(6) 0.027(5) 0.056(6) 0.018(5) 0.007(5) -0.001(4)
C4 0.032(5) 0.041(6) 0.043(5) 0.019(4) 0.006(4) 0.009(4)
C5 0.030(5) 0.035(5) 0.020(4) 0.005(3) 0.001(4) 0.017(4)
C6 0.058(8) 0.033(6) 0.017(5) -0.003(4) 0.008(5) 0.015(5)
C7 0.019(3) 0.036(4) 0.022(3) -0.016(7) 0.007(3) 0.007(8)
C8 0.056(8) 0.016(5) 0.039(6) 0.005(4) 0.021(6) 0.008(5)
C9 0.041(6) 0.030(6) 0.023(6) -0.004(5) -0.002(5) 0.001(5)
C10 0.048(6) 0.036(7) 0.023(5) -0.011(4) 0.002(4) 0.017(4)
C11 0.083(8) 0.047(6) 0.030(5) -0.005(4) -0.009(5) 0.020(5)
C12 0.109(10) 0.054(7) 0.016(5) -0.005(4) -0.004(5) 0.034(6)
C13 0.065(7) 0.050(6) 0.029(5) 0.005(5) -0.001(5) 0.029(5)
C14 0.083(9) 0.063(7) 0.018(5) 0.010(5) -0.003(5) 0.020(6)
C15 0.062(7) 0.045(6) 0.035(6) 0.019(5) 0.003(5) 0.022(5)
C16 0.048(6) 0.036(5) 0.037(5) 0.002(4) 0.008(4) 0.014(4)
C17 0.063(6) 0.020(8) 0.046(5) 0.008(4) 0.001(4) 0.010(5)
C18 0.053(6) 0.022(7) 0.042(5) -0.006(4) -0.001(4) 0.008(4)
C19 0.032(5) 0.034(5) 0.028(5) -0.006(4) -0.005(4) 0.013(4)
C20 0.040(6) 0.037(5) 0.038(5) -0.006(4) -0.005(4) -0.001(4)
C21 0.029(5) 0.047(6) 0.021(4) -0.009(4) 0.001(4) 0.010(4)
C22 0.024(5) 0.037(5) 0.030(5) -0.005(4) 0.002(4) 0.004(4)
C23 0.026(5) 0.046(5) 0.022(4) -0.001(4) -0.001(4) 0.008(4)
C24 0.027(5) 0.035(4) 0.044(6) -0.002(4) 0.003(4) -0.004(4)
C25 0.027(5) 0.043(5) 0.040(5) -0.008(4) -0.009(4) 0.000(4)
C26 0.029(5) 0.040(5) 0.025(4) -0.001(4) -0.006(4) 0.015(4)
C27 0.013(4) 0.037(5) 0.024(4) -0.009(4) 0.003(3) 0.007(3)
C28 0.029(5) 0.030(5) 0.027(4) 0.001(4) -0.001(4) 0.010(4)
C29 0.039(5) 0.034(5) 0.024(4) 0.005(4) -0.005(4) 0.011(4)
C30 0.047(8) 0.052(8) 0.021(6) 0.008(5) 0.010(5) 0.022(6)
C31 0.059(7) 0.022(5) 0.017(5) 0.001(4) 0.011(4) 0.013(5)
C32 0.074(11) 0.046(8) 0.044(8) -0.013(6) -0.002(7) -0.007(7)
C33 0.039(6) 0.045(6) 0.050(6) 0.008(4) 0.024(5) -0.003(4)
C34 0.031(5) 0.030(5) 0.026(4) 0.005(4) 0.000(4) -0.011(4)
C35 0.045(6) 0.037(6) 0.051(6) 0.018(4) 0.001(5) -0.010(5)
C36 0.034(6) 0.024(5) 0.066(7) 0.004(4) 0.003(5) -0.004(4)
C37 0.030(5) 0.032(5) 0.028(4) -0.006(4) 0.001(4) 0.005(4)
C38 0.025(5) 0.035(5) 0.039(5) 0.003(4) -0.006(4) -0.002(4)
C39 0.026(7) 0.036(6) 0.030(6) 0.011(5) 0.009(5) -0.012(5)
C40 0.039(6) 0.036(5) 0.086(7) -0.002(5) -0.004(6) 0.014(4)
N1 0.033(4) 0.026(4) 0.013(3) 0.005(3) 0.004(3) 0.017(3)
O1 0.083(6) 0.041(4) 0.028(3) -0.012(3) -0.009(3) 0.012(4)
O2 0.026(4) 0.047(4) 0.044(4) 0.008(3) -0.009(3) -0.012(3)
S1 0.0272(12) 0.0342(12) 0.0264(11) 0.0058(9) 0.0029(10) -0.0014(10)
Cl1 0.0443(11) 0.043(2) 0.0242(8) 0.0055(12) -0.0046(8) -0.0016(14)
Pt1 0.02704(14) 0.02865(14) 0.02268(12) 0.0033(3) 0.00110(9) 0.0043(3)

loop_
_atom_type_symbol
_atom_type_description
_atom_type_scat_dispersion_real
_atom_type_scat_dispersion_imag
_atom_type_scat_source
C C 0.0033 0.0016 'International Tables Vol C Tables 4.2.6.8 and 6.1.1.4'
H H 0.0000 0.0000 'International Tables Vol C Tables 4.2.6.8 and 6.1.1.4'
N N 0.0061 0.0033 'International Tables Vol C Tables 4.2.6.8 and 6.1.1.4'
O O 0.0106 0.0060 'International Tables Vol C Tables 4.2.6.8 and 6.1.1.4'
S S 0.1246 0.1234 'International Tables Vol C Tables 4.2.6.8 and 6.1.1.4'
Cl Cl 0.1484 0.1585 'International Tables Vol C Tables 4.2.6.8 and 6.1.1.4'
Pt Pt -1.7033 8.3905 'International Tables Vol C Tables 4.2.6.8 and 6.1.1.4'

loop_
_geom_angle_atom_site_label_1
_geom_angle_atom_site_label_2
_geom_angle_atom_site_label_3
_geom_angle
N1 C1 C2 123.5(10)
N1 C1 H1 118.2
C2 C1 H1 118.2
C1 C2 C3 117.1(9)
C1 C2 H2 121.5
C3 C2 H2 121.5
C4 C3 C2 120.2(8)
C4 C3 H3 119.9
C2 C3 H3 119.9
C3 C4 C5 121.9(8)
C3 C4 H4 119.1
C5 C4 H4 119.1
N1 C5 C4 116.0(8)
N1 C5 C6 115.2(8)
C4 C5 C6 128.5(8)
C31 C6 C5 126.4(9)
C31 C6 C7 118.9(9)
C5 C6 C7 114.5(8)
C8 C7 C6 118.3(7)
C8 C7 Pt1 129.4(11)
C6 C7 Pt1 112.2(8)
C7 C8 C9 123.0(10)
C7 C8 H8 118.5
C9 C8 H8 118.5
O1 C9 C8 126.4(10)
O1 C9 C10 114.0(7)
C8 C9 C10 119.4(9)
C31 C10 C11 119.3(8)
C31 C10 C9 119.0(8)
C11 C10 C9 121.7(7)
C12 C11 C10 120.5(9)
C12 C11 H11 119.7
C10 C11 H11 119.7
C11 C12 C13 122.7(8)
C11 C12 H12 118.7
C13 C12 H12 118.7
C14 C13 C30 118.3(10)
C14 C13 C12 123.6(8)
C30 C13 C12 118.1(10)
C15 C14 C13 121.7(8)
C15 C14 H14 119.1
C13 C14 H14 119.1
C14 C15 C16 122.0(9)
C14 C15 H15 119.0
C16 C15 H15 119.0
C15 C16 C17 122.4(9)
C15 C16 C29 118.7(8)
C17 C16 C29 118.8(8)
C18 C17 C16 121.9(9)
C18 C17 H17 119.0
C16 C17 H17 119.0
C17 C18 C19 119.7(8)
C17 C18 H18 120.2
C19 C18 H18 120.2
C28 C19 C18 120.0(7)
C28 C19 C20 120.0(8)
C18 C19 C20 119.9(8)
C21 C20 C19 121.6(8)
C21 C20 H20 119.2
C19 C20 H20 119.2
C20 C21 C22 120.5(8)
C20 C21 H21 119.8
C22 C21 H21 119.8
C21 C22 C23 120.9(8)
C21 C22 C27 120.4(8)
C23 C22 C27 118.6(8)
C24 C23 C22 122.3(8)
C24 C23 H23 118.8
C22 C23 H23 118.8
C23 C24 C25 118.6(8)
C23 C24 H24 120.7
C25 C24 H24 120.7
C26 C25 C24 120.2(8)
C26 C25 H25 119.9
C24 C25 H25 119.9
C25 C26 C27 121.7(7)
C25 C26 H26 119.1
C27 C26 H26 119.1
C22 C27 C26 117.9(8)
C22 C27 C28 118.6(7)
C26 C27 C28 123.2(7)
C19 C28 C29 118.5(8)
C19 C28 C27 117.2(7)
C29 C28 C27 124.3(7)
C16 C29 C30 117.3(8)
C16 C29 C28 117.3(8)
C30 C29 C28 125.4(8)
C13 C30 C29 118.3(11)
C13 C30 C31 117.3(11)
C29 C30 C31 124.3(10)
C6 C31 C10 118.8(9)
C6 C31 C30 124.3(10)
C10 C31 C30 116.8(10)
O1 C32 H32A 109.5
O1 C32 H32B 109.5
H32A C32 H32B 109.5
O1 C32 H32C 109.5
H32A C32 H32C 109.5
H32B C32 H32C 109.5
S1 C33 H33A 109.5
S1 C33 H33B 109.5
H33A C33 H33B 109.5
S1 C33 H33C 109.5
H33A C33 H33C 109.5
H33B C33 H33C 109.5
C35 C34 C39 120.2(9)
C35 C34 S1 119.4(7)
C39 C34 S1 120.3(7)
C34 C35 C36 119.7(9)
C34 C35 H35 120.2
C36 C35 H35 120.2
C35 C36 C37 122.1(8)
C35 C36 H36 118.9
C37 C36 H36 118.9
C38 C37 C36 116.6(8)
C38 C37 C40 122.1(8)
C36 C37 C40 121.2(8)
C39 C38 C37 122.6(9)
C39 C38 H38 118.7
C37 C38 H38 118.7
C38 C39 C34 118.8(10)
C38 C39 H39 120.6
C34 C39 H39 120.6
C37 C40 H40A 109.5
C37 C40 H40B 109.5
H40A C40 H40B 109.5
C37 C40 H40C 109.5
H40A C40 H40C 109.5
H40B C40 H40C 109.5
C1 N1 C5 121.0(8)
C1 N1 Pt1 125.1(6)
C5 N1 Pt1 113.6(5)
C9 O1 C32 114.1(9)
O2 S1 C33 104.1(4)
O2 S1 C34 106.5(4)
C33 S1 C34 102.1(4)
O2 S1 Pt1 121.5(3)
C33 S1 Pt1 110.6(3)
C34 S1 Pt1 110.3(3)
C7 Pt1 N1 81.9(5)
C7 Pt1 S1 96.3(5)
N1 Pt1 S1 178.1(2)
C7 Pt1 Cl1 174.2(4)
N1 Pt1 Cl1 92.47(19)
S1 Pt1 Cl1 89.32(10)

loop_
_geom_bond_atom_site_label_1
_geom_bond_atom_site_label_2
_geom_bond_distance
C1 N1 1.328(12)
C1 C2 1.363(14)
C1 H1 0.9500
C2 C3 1.385(13)
C2 H2 0.9500
C3 C4 1.363(12)
C3 H3 0.9500
C4 C5 1.396(12)
C4 H4 0.9500
C5 N1 1.393(9)
C5 C6 1.434(14)
C6 C31 1.404(14)
C6 C7 1.472(18)
C7 C8 1.364(16)
C7 Pt1 1.995(6)
C8 C9 1.368(14)
C8 H8 0.9500
C9 O1 1.349(11)
C9 C10 1.451(13)
C10 C31 1.425(12)
C10 C11 1.440(13)
C11 C12 1.317(13)
C11 H11 0.9500
C12 C13 1.432(13)
C12 H12 0.9500
C13 C14 1.392(13)
C13 C30 1.428(15)
C14 C15 1.319(13)
C14 H14 0.9500
C15 C16 1.408(12)
C15 H15 0.9500
C16 C17 1.415(13)
C16 C29 1.416(12)
C17 C18 1.352(11)
C17 H17 0.9500
C18 C19 1.410(11)
C18 H18 0.9500
C19 C28 1.404(11)
C19 C20 1.423(11)
C20 C21 1.359(12)
C20 H20 0.9500
C21 C22 1.408(11)
C21 H21 0.9500
C22 C23 1.409(12)
C22 C27 1.409(11)
C23 C24 1.372(11)
C23 H23 0.9500
C24 C25 1.402(11)
C24 H24 0.9500
C25 C26 1.370(12)
C25 H25 0.9500
C26 C27 1.413(11)
C26 H26 0.9500
C27 C28 1.485(11)
C28 C29 1.443(11)
C29 C30 1.429(15)
C30 C31 1.476(15)
C32 O1 1.420(15)
C32 H32A 0.9800
C32 H32B 0.9800
C32 H32C 0.9800
C33 S1 1.776(8)
C33 H33A 0.9800
C33 H33B 0.9800
C33 H33C 0.9800
C34 C35 1.347(11)
C34 C39 1.392(13)
C34 S1 1.792(9)
C35 C36 1.372(13)
C35 H35 0.9500
C36 C37 1.377(12)
C36 H36 0.9500
C37 C38 1.377(11)
C37 C40 1.488(12)
C38 C39 1.359(14)
C38 H38 0.9500
C39 H39 0.9500
C40 H40A 0.9800
C40 H40B 0.9800
C40 H40C 0.9800
N1 Pt1 2.060(6)
O2 S1 1.472(6)
S1 Pt1 2.217(2)
Cl1 Pt1 2.3961(18)

loop_
_geom_torsion_atom_site_label_1
_geom_torsion_atom_site_label_2
_geom_torsion_atom_site_label_3
_geom_torsion_atom_site_label_4
_geom_torsion
N1 C1 C2 C3 -3.4(16)
C1 C2 C3 C4 3.2(14)
C2 C3 C4 C5 1.3(14)
C3 C4 C5 N1 -5.5(12)
C3 C4 C5 C6 -178.3(9)
N1 C5 C6 C31 169.5(8)
C4 C5 C6 C31 -17.6(16)
N1 C5 C6 C7 -14.5(11)
C4 C5 C6 C7 158.3(8)
C31 C6 C7 C8 14.0(12)
C5 C6 C7 C8 -162.2(9)
C31 C6 C7 Pt1 -166.0(7)
C5 C6 C7 Pt1 17.7(10)
C6 C7 C8 C9 -0.5(14)
Pt1 C7 C8 C9 179.5(7)
C7 C8 C9 O1 176.4(9)
C7 C8 C9 C10 -7.9(17)
O1 C9 C10 C31 179.2(9)
C8 C9 C10 C31 3.0(16)
O1 C9 C10 C11 -2.9(15)
C8 C9 C10 C11 -179.1(9)
C31 C10 C11 C12 2.5(16)
C9 C10 C11 C12 -175.4(11)
C10 C11 C12 C13 -12.1(17)
C11 C12 C13 C14 -179.8(11)
C11 C12 C13 C30 1.3(17)
C30 C13 C14 C15 -1.7(17)
C12 C13 C14 C15 179.5(11)
C13 C14 C15 C16 -7.5(17)
C14 C15 C16 C17 177.8(10)
C14 C15 C16 C29 1.0(15)
C15 C16 C17 C18 -177.2(9)
C29 C16 C17 C18 -0.5(14)
C16 C17 C18 C19 -9.4(14)
C17 C18 C19 C28 2.6(13)
C17 C18 C19 C20 -177.8(9)
C28 C19 C20 C21 -2.8(13)
C18 C19 C20 C21 177.6(8)
C19 C20 C21 C22 -5.8(13)
C20 C21 C22 C23 -172.6(8)
C20 C21 C22 C27 3.5(13)
C21 C22 C23 C24 173.4(8)
C27 C22 C23 C24 -2.7(13)
C22 C23 C24 C25 -4.1(13)
C23 C24 C25 C26 5.6(12)
C24 C25 C26 C27 -0.2(12)
C21 C22 C27 C26 -168.2(7)
C23 C22 C27 C26 7.9(12)
C21 C22 C27 C28 6.8(12)
C23 C22 C27 C28 -177.0(7)
C25 C26 C27 C22 -6.6(12)
C25 C26 C27 C28 178.6(7)
C18 C19 C28 C29 13.7(12)
C20 C19 C28 C29 -165.9(8)
C18 C19 C28 C27 -167.6(7)
C20 C19 C28 C27 12.8(12)
C22 C27 C28 C19 -14.8(11)
C26 C27 C28 C19 160.0(7)
C22 C27 C28 C29 163.9(8)
C26 C27 C28 C29 -21.3(12)
C15 C16 C29 C30 14.0(14)
C17 C16 C29 C30 -162.8(10)
C15 C16 C29 C28 -166.6(9)
C17 C16 C29 C28 16.5(13)
C19 C28 C29 C16 -23.0(12)
C27 C28 C29 C16 158.4(8)
C19 C28 C29 C30 156.3(10)
C27 C28 C29 C30 -22.3(15)
C14 C13 C30 C29 16.8(18)
C12 C13 C30 C29 -164.2(11)
C14 C13 C30 C31 -160.8(11)
C12 C13 C30 C31 18.2(17)
C16 C29 C30 C13 -22.7(17)
C28 C29 C30 C13 158.0(11)
C16 C29 C30 C31 154.7(11)
C28 C29 C30 C31 -24.6(19)
C5 C6 C31 C10 157.2(10)
C7 C6 C31 C10 -18.6(14)
C5 C6 C31 C30 -27.5(17)
C7 C6 C31 C30 156.7(10)
C11 C10 C31 C6 -167.6(9)
C9 C10 C31 C6 10.3(15)
C11 C10 C31 C30 16.7(15)
C9 C10 C31 C30 -165.4(11)
C13 C30 C31 C6 157.9(11)
C29 C30 C31 C6 -20(2)
C13 C30 C31 C10 -26.7(16)
C29 C30 C31 C10 155.8(12)
C39 C34 C35 C36 -0.3(14)
S1 C34 C35 C36 176.8(7)
C34 C35 C36 C37 -0.7(15)
C35 C36 C37 C38 1.7(13)
C35 C36 C37 C40 -179.6(9)
C36 C37 C38 C39 -1.8(13)
C40 C37 C38 C39 179.5(9)
C37 C38 C39 C34 0.9(15)
C35 C34 C39 C38 0.2(14)
S1 C34 C39 C38 -176.9(7)
C2 C1 N1 C5 -1.0(15)
C2 C1 N1 Pt1 173.0(8)
C4 C5 N1 C1 5.3(11)
C6 C5 N1 C1 179.1(9)
C4 C5 N1 Pt1 -169.3(6)
C6 C5 N1 Pt1 4.5(9)
C8 C9 O1 C32 -0.7(16)
C10 C9 O1 C32 -176.5(11)
C35 C34 S1 O2 -43.6(8)
C39 C34 S1 O2 133.5(7)
C35 C34 S1 C33 65.2(8)
C39 C34 S1 C33 -117.6(8)
C35 C34 S1 Pt1 -177.2(6)
C39 C34 S1 Pt1 -0.1(8)
C8 C7 Pt1 N1 168.2(8)
C6 C7 Pt1 N1 -11.7(6)
C8 C7 Pt1 S1 -12.5(8)
C6 C7 Pt1 S1 167.5(6)
C8 C7 Pt1 Cl1 154(3)
C6 C7 Pt1 Cl1 -26(3)
C1 N1 Pt1 C7 -170.1(8)
C5 N1 Pt1 C7 4.3(5)
C1 N1 Pt1 S1 167(5)
C5 N1 Pt1 S1 -18(6)
C1 N1 Pt1 Cl1 8.5(8)
C5 N1 Pt1 Cl1 -177.1(5)
O2 S1 Pt1 C7 -18.9(4)
C33 S1 Pt1 C7 -141.3(4)
C34 S1 Pt1 C7 106.6(4)
O2 S1 Pt1 N1 4(6)
C33 S1 Pt1 N1 -119(6)
C34 S1 Pt1 N1 129(6)
O2 S1 Pt1 Cl1 162.4(4)
C33 S1 Pt1 Cl1 40.0(4)
C34 S1 Pt1 Cl1 -72.1(3)
